data_7707276
loop_
_publ_author_name
'Rodr\'iguez-Cid, Laura'
'Qian, Wenjie'
'Iribarra-Araya, Joseline'
'Etcheverry-Berr\'ios, \'Alvaro'
'Mart\'inez-Olmos, Eulalia'
'Choquesillo-Lazarte, Duane'
'Sa\~nudo, Eva Carolina'
'Roubeau, Olivier'
'L\'opez-Periago, Ana Mar\'ia'
'Gonz\'alez-Campo, Ar\'antzazu'
'Planas, Jos\'e G'
'Soler, M\`onica'
'Domingo, Concepci\'on'
'Aliaga-Alcalde, N\'uria'

_publ_section_title
;
 Broadening the scope of high structural dimensionality nanomaterials
 using pyridine-based curcuminoids.
;
_journal_issue 20
_journal_name_full 'Dalton transactions (Cambridge, England : 2003)'
_journal_page_first 7056
_journal_page_last 7064
_journal_paper_doi 10.1039/d1dt00708d
_journal_volume 50
_journal_year 2021
_chemical_formula_moiety 'C17 H14 N2 O2'
_chemical_formula_sum 'C17 H14 N2 O2'
_chemical_formula_weight 278.30
_space_group_crystal_system monoclinic
_space_group_IT_number 14
_space_group_name_Hall '-P 2ybc'
_space_group_name_H-M_alt 'P 1 21/c 1'
_atom_sites_solution_hydrogens mixed
_audit_creation_method SHELXL-2018/3
_audit_update_record
;
2021-04-01 deposited with the CCDC.	2021-04-15 downloaded from the CCDC.
;
_cell_angle_alpha 90
_cell_angle_beta 102.080(6)
_cell_angle_gamma 90
_cell_formula_units_Z 4
_cell_length_a 17.531(8)
_cell_length_b 10.383(5)
_cell_length_c 7.561(4)
_cell_measurement_reflns_used 3002
_cell_measurement_temperature 100(2)
_cell_measurement_theta_max 29.96
_cell_measurement_theta_min 3.36
_cell_volume 1345.8(11)
_computing_cell_refinement 'Bruker SAINT v7.56a'
_computing_data_collection 'Bruker APEX 2'
_computing_data_reduction 'Bruker SAINT v7.56a'
_computing_structure_refinement 'SHELXL-2018/3 (Sheldrick, 2018)'
_computing_structure_solution 'SHELXS (Sheldrick, 2008)'
_diffrn_ambient_temperature 100(2)
_diffrn_measured_fraction_theta_full 0.989
_diffrn_measured_fraction_theta_max 0.989
_diffrn_measurement_device_type 'Bruker APEX II CCD diffractometer'
_diffrn_measurement_method '\w rotation with narrow frames'
_diffrn_radiation_monochromator 'silicon 111'
_diffrn_radiation_source 'Advanced Light Source station 11.3.1'
_diffrn_radiation_type synchrotron
_diffrn_radiation_wavelength 0.7749
_diffrn_reflns_av_R_equivalents 0.0576
_diffrn_reflns_av_unetI/netI 0.0546
_diffrn_reflns_Laue_measured_fraction_full 0.989
_diffrn_reflns_Laue_measured_fraction_max 0.989
_diffrn_reflns_limit_h_max 22
_diffrn_reflns_limit_h_min -22
_diffrn_reflns_limit_k_max 13
_diffrn_reflns_limit_k_min -13
_diffrn_reflns_limit_l_max 9
_diffrn_reflns_limit_l_min -9
_diffrn_reflns_number 11430
_diffrn_reflns_point_group_measured_fraction_full 0.989
_diffrn_reflns_point_group_measured_fraction_max 0.989
_diffrn_reflns_theta_full 30.034
_diffrn_reflns_theta_max 30.034
_diffrn_reflns_theta_min 3.360
_exptl_absorpt_coefficient_mu 0.110
_exptl_absorpt_correction_T_max 0.99
_exptl_absorpt_correction_T_min 0.96
_exptl_absorpt_correction_type multi-scan
_exptl_absorpt_process_details 'SADABS v2.10 Bruker AXS Madison WI US'
_exptl_crystal_colour yellow
_exptl_crystal_density_diffrn 1.374
_exptl_crystal_description needle
_exptl_crystal_F_000 584
_exptl_crystal_size_max 0.290
_exptl_crystal_size_mid 0.030
_exptl_crystal_size_min 0.020
_refine_diff_density_max 0.279
_refine_diff_density_min -0.257
_refine_diff_density_rms 0.049
_refine_ls_extinction_method none
_refine_ls_goodness_of_fit_ref 1.045
_refine_ls_hydrogen_treatment mixed
_refine_ls_matrix_type full
_refine_ls_number_parameters 193
_refine_ls_number_reflns 3014
_refine_ls_number_restraints 0
_refine_ls_restrained_S_all 1.045
_refine_ls_R_factor_all 0.0610
_refine_ls_R_factor_gt 0.0448
_refine_ls_shift/su_max 0.000
_refine_ls_shift/su_mean 0.000
_refine_ls_structure_factor_coef Fsqd
_refine_ls_weighting_details 'w=1/[\s^2^(Fo^2^)+(0.0700P)^2^+0.0485P] where P=(Fo^2^+2Fc^2^)/3'
_refine_ls_weighting_scheme calc
_refine_ls_wR_factor_gt 0.1165
_refine_ls_wR_factor_ref 0.1260
_reflns_Friedel_coverage 0.000
_reflns_number_gt 2315
_reflns_number_total 3014
_reflns_threshold_expression 'I > 2\s(I)'
_cod_data_source_file d1dt00708d3.cif
_cod_data_source_block ubnaapy
_cod_depositor_comments 'Adding full bibliography for 7707275--7707278.cif.'
_cod_original_sg_symbol_H-M 'P 21/c'
_cod_database_code 7707276
_shelx_shelxl_version_number 2018/3
_shelx_space_group_comment
;
The symmetry employed for this shelxl refinement is uniquely defined
by the following loop, which should always be used as a source of
symmetry information in preference to the above space-group names.
They are only intended as comments.
;
_shelx_estimated_absorpt_t_min 0.969
_shelx_estimated_absorpt_t_max 0.998

loop_
_space_group_symop_operation_xyz
'x, y, z'
'-x, y+1/2, -z+1/2'
'-x, -y, -z'
'x, -y-1/2, z-1/2'

loop_
_atom_site_label
_atom_site_type_symbol
_atom_site_fract_x
_atom_site_fract_y
_atom_site_fract_z
_atom_site_U_iso_or_equiv
_atom_site_adp_type
_atom_site_occupancy
_atom_site_site_symmetry_order
_atom_site_calc_flag
_atom_site_refinement_flags_posn
_atom_site_refinement_flags_adp
_atom_site_refinement_flags_occupancy
_atom_site_disorder_assembly
_atom_site_disorder_group
O1 O 0.62566(6) 0.05700(9) 0.38814(13) 0.0255(3) Uani 1 1 d . . . . .
O2 O 0.49259(6) 0.05061(9) 0.20260(13) 0.0250(3) Uani 1 1 d . . . . .
H2 H 0.5479(10) 0.0329(17) 0.291(2) 0.038 Uiso 1 1 d . U . . .
N1 N 0.97239(7) 0.19896(12) 0.76790(16) 0.0270(3) Uani 1 1 d . . . . .
N2 N 0.22098(7) 0.38680(12) -0.29669(15) 0.0254(3) Uani 1 1 d . . . . .
C1 C 0.57052(8) 0.23647(13) 0.22172(17) 0.0214(3) Uani 1 1 d . . . . .
H1A H 0.576113 0.323322 0.186995 0.026 Uiso 1 1 calc R U . . .
C2 C 0.63235(7) 0.17422(13) 0.34091(17) 0.0207(3) Uani 1 1 d . . . . .
C3 C 0.70577(8) 0.24285(13) 0.41028(17) 0.0217(3) Uani 1 1 d . . . . .
H3A H 0.710172 0.331018 0.380371 0.026 Uiso 1 1 calc R U . . .
C4 C 0.76647(8) 0.18341(13) 0.51473(17) 0.0213(3) Uani 1 1 d . . . . .
H4A H 0.759624 0.095033 0.539995 0.026 Uiso 1 1 calc R U . . .
C5 C 0.84236(8) 0.23984(13) 0.59436(17) 0.0198(3) Uani 1 1 d . . . . .
C6 C 0.90097(8) 0.15983(14) 0.68732(19) 0.0242(3) Uani 1 1 d . . . . .
H6A H 0.889314 0.070833 0.693966 0.029 Uiso 1 1 calc R U . . .
C7 C 0.98653(8) 0.32477(14) 0.75920(18) 0.0246(3) Uani 1 1 d . . . . .
H7A H 1.036561 0.355486 0.817206 0.030 Uiso 1 1 calc R U . . .
C8 C 0.93283(8) 0.41327(14) 0.67093(18) 0.0264(3) Uani 1 1 d . . . . .
H8A H 0.945941 0.501972 0.669069 0.032 Uiso 1 1 calc R U . . .
C9 C 0.86000(8) 0.37050(13) 0.58576(18) 0.0237(3) Uani 1 1 d . . . . .
H9A H 0.822375 0.429011 0.522186 0.028 Uiso 1 1 calc R U . . .
C10 C 0.50172(8) 0.17065(13) 0.15556(17) 0.0206(3) Uani 1 1 d . . . . .
C11 C 0.43627(8) 0.22987(13) 0.03244(17) 0.0214(3) Uani 1 1 d . . . . .
H11A H 0.438479 0.318956 0.005282 0.026 Uiso 1 1 calc R U . . .
C12 C 0.37305(8) 0.16205(13) -0.04348(17) 0.0206(3) Uani 1 1 d . . . . .
H12A H 0.374424 0.072534 -0.016993 0.025 Uiso 1 1 calc R U . . .
C13 C 0.30217(8) 0.20976(13) -0.16239(17) 0.0201(3) Uani 1 1 d . . . . .
C14 C 0.28639(8) 0.34105(14) -0.19277(18) 0.0222(3) Uani 1 1 d . . . . .
H14A H 0.324568 0.401213 -0.135932 0.027 Uiso 1 1 calc R U . . .
C15 C 0.16742(8) 0.30046(15) -0.37401(18) 0.0253(3) Uani 1 1 d . . . . .
H15A H 0.120462 0.331318 -0.448315 0.030 Uiso 1 1 calc R U . . .
C16 C 0.17689(8) 0.16905(14) -0.35137(18) 0.0254(3) Uani 1 1 d . . . . .
H16A H 0.137152 0.111333 -0.407872 0.031 Uiso 1 1 calc R U . . .
C17 C 0.24523(8) 0.12318(14) -0.24505(17) 0.0228(3) Uani 1 1 d . . . . .
H17A H 0.253312 0.033137 -0.228470 0.027 Uiso 1 1 calc R U . . .

loop_
_atom_site_aniso_label
_atom_site_aniso_U_11
_atom_site_aniso_U_22
_atom_site_aniso_U_33
_atom_site_aniso_U_23
_atom_site_aniso_U_13
_atom_site_aniso_U_12
O1 0.0220(5) 0.0207(5) 0.0319(5) 0.0031(4) 0.0014(4) 0.0005(4)
O2 0.0211(5) 0.0200(5) 0.0320(5) 0.0039(4) 0.0010(4) -0.0006(4)
N1 0.0205(6) 0.0243(6) 0.0341(7) 0.0026(5) 0.0010(5) 0.0014(5)
N2 0.0239(6) 0.0259(6) 0.0254(6) 0.0003(5) 0.0028(5) 0.0064(5)
C1 0.0211(7) 0.0205(7) 0.0226(7) 0.0022(5) 0.0046(5) 0.0014(5)
C2 0.0196(7) 0.0217(7) 0.0214(6) -0.0015(5) 0.0060(5) 0.0013(5)
C3 0.0207(7) 0.0208(7) 0.0238(7) 0.0008(5) 0.0052(5) 0.0011(5)
C4 0.0207(7) 0.0202(7) 0.0234(7) -0.0016(5) 0.0053(5) -0.0007(5)
C5 0.0187(7) 0.0215(7) 0.0195(6) 0.0000(5) 0.0044(5) 0.0020(5)
C6 0.0214(7) 0.0198(7) 0.0304(7) 0.0008(6) 0.0028(5) 0.0005(6)
C7 0.0187(7) 0.0260(7) 0.0281(7) -0.0013(6) 0.0024(5) -0.0020(6)
C8 0.0262(8) 0.0200(7) 0.0320(8) -0.0012(6) 0.0040(6) -0.0019(6)
C9 0.0224(7) 0.0205(7) 0.0271(7) 0.0013(5) 0.0027(5) 0.0036(5)
C10 0.0197(7) 0.0212(7) 0.0215(6) -0.0002(5) 0.0059(5) 0.0016(5)
C11 0.0200(7) 0.0210(7) 0.0238(7) 0.0022(5) 0.0059(5) 0.0025(5)
C12 0.0194(7) 0.0214(7) 0.0215(6) 0.0003(5) 0.0058(5) 0.0032(5)
C13 0.0185(7) 0.0226(7) 0.0199(6) -0.0008(5) 0.0057(5) 0.0022(5)
C14 0.0209(7) 0.0219(7) 0.0232(6) -0.0012(5) 0.0035(5) 0.0022(5)
C15 0.0198(7) 0.0330(8) 0.0225(7) 0.0022(6) 0.0030(5) 0.0046(6)
C16 0.0200(7) 0.0304(8) 0.0252(7) -0.0017(6) 0.0030(5) -0.0032(6)
C17 0.0224(7) 0.0220(7) 0.0238(7) 0.0004(5) 0.0043(5) 0.0004(6)

loop_
_atom_type_symbol
_atom_type_description
_atom_type_scat_dispersion_real
_atom_type_scat_dispersion_imag
_atom_type_scat_source
C C -0.0020 0.0020 'WCROMER Program in WinGX L.Kissel & R.H.Pratt Acta Cryst A46 170 1990'
H H 0.0000 0.0000 'WCROMER Program in WinGX L.Kissel & R.H.Pratt Acta Cryst A46 170 1990'
N N -0.0031 0.0040 'WCROMER Program in WinGX L.Kissel & R.H.Pratt Acta Cryst A46 170 1990'
O O -0.0041 0.0074 'WCROMER Program in WinGX L.Kissel & R.H.Pratt Acta Cryst A46 170 1990'

loop_
_geom_angle_atom_site_label_1
_geom_angle_atom_site_label_2
_geom_angle_atom_site_label_3
_geom_angle
_geom_angle_site_symmetry_1
_geom_angle_site_symmetry_3
_geom_angle_publ_flag
C2 O1 H2 99.0(7) . . ?
C10 O2 H2 100.7(9) . . ?
C7 N1 C6 116.19(12) . . ?
C14 N2 C15 117.11(13) . . ?
C10 C1 C2 119.89(13) . . ?
C10 C1 H1A 120.1 . . ?
C2 C1 H1A 120.1 . . ?
O1 C2 C1 120.65(12) . . ?
O1 C2 C3 119.08(12) . . ?
C1 C2 C3 120.26(13) . . ?
C4 C3 C2 121.14(13) . . ?
C4 C3 H3A 119.4 . . ?
C2 C3 H3A 119.4 . . ?
C3 C4 C5 126.97(13) . . ?
C3 C4 H4A 116.5 . . ?
C5 C4 H4A 116.5 . . ?
C6 C5 C9 117.14(12) . . ?
C6 C5 C4 118.71(13) . . ?
C9 C5 C4 124.14(12) . . ?
N1 C6 C5 124.83(13) . . ?
N1 C6 H6A 117.6 . . ?
C5 C6 H6A 117.6 . . ?
N1 C7 C8 124.04(13) . . ?
N1 C7 H7A 118.0 . . ?
C8 C7 H7A 118.0 . . ?
C9 C8 C7 118.81(14) . . ?
C9 C8 H8A 120.6 . . ?
C7 C8 H8A 120.6 . . ?
C8 C9 C5 118.96(13) . . ?
C8 C9 H9A 120.5 . . ?
C5 C9 H9A 120.5 . . ?
O2 C10 C1 121.06(12) . . ?
O2 C10 C11 116.71(12) . . ?
C1 C10 C11 122.23(13) . . ?
C12 C11 C10 121.62(13) . . ?
C12 C11 H11A 119.2 . . ?
C10 C11 H11A 119.2 . . ?
C11 C12 C13 127.45(13) . . ?
C11 C12 H12A 116.3 . . ?
C13 C12 H12A 116.3 . . ?
C17 C13 C14 117.19(13) . . ?
C17 C13 C12 119.73(13) . . ?
C14 C13 C12 123.02(12) . . ?
N2 C14 C13 123.99(13) . . ?
N2 C14 H14A 118.0 . . ?
C13 C14 H14A 118.0 . . ?
N2 C15 C16 123.48(13) . . ?
N2 C15 H15A 118.3 . . ?
C16 C15 H15A 118.3 . . ?
C17 C16 C15 118.71(13) . . ?
C17 C16 H16A 120.6 . . ?
C15 C16 H16A 120.6 . . ?
C16 C17 C13 119.51(13) . . ?
C16 C17 H17A 120.2 . . ?
C13 C17 H17A 120.2 . . ?

loop_
_geom_bond_atom_site_label_1
_geom_bond_atom_site_label_2
_geom_bond_distance
_geom_bond_site_symmetry_2
_geom_bond_publ_flag
O1 C2 1.2807(17) . ?
O1 H2 1.427(18) . ?
O2 C10 1.3151(17) . ?
O2 H2 1.074(17) . ?
N1 C7 1.334(2) . ?
N1 C6 1.3360(19) . ?
N2 C14 1.3345(18) . ?
N2 C15 1.3406(19) . ?
C1 C10 1.3855(19) . ?
C1 C2 1.4127(19) . ?
C1 H1A 0.9500 . ?
C2 C3 1.4686(19) . ?
C3 C4 1.3362(19) . ?
C3 H3A 0.9500 . ?
C4 C5 1.4630(19) . ?
C4 H4A 0.9500 . ?
C5 C6 1.3919(19) . ?
C5 C9 1.396(2) . ?
C6 H6A 0.9500 . ?
C7 C8 1.383(2) . ?
C7 H7A 0.9500 . ?
C8 C9 1.378(2) . ?
C8 H8A 0.9500 . ?
C9 H9A 0.9500 . ?
C10 C11 1.4541(19) . ?
C11 C12 1.337(2) . ?
C11 H11A 0.9500 . ?
C12 C13 1.4596(19) . ?
C12 H12A 0.9500 . ?
C13 C17 1.3907(19) . ?
C13 C14 1.400(2) . ?
C14 H14A 0.9500 . ?
C15 C16 1.381(2) . ?
C15 H15A 0.9500 . ?
C16 C17 1.3803(19) . ?
C16 H16A 0.9500 . ?
C17 H17A 0.9500 . ?
